data_1564775
loop_
_publ_author_name
'Turner, Gemma F.'
'McKellar, Scott C.'
'Allan, David R.'
'Cheetham, Anthony K.'
'Henke, Sebastian'
'Moggach, Stephen A.'

_publ_section_title
;
 Guest-mediated phase transitions in a flexible pillared-layered
 metal--organic framework under high-pressure
;
_journal_name_full 'Chemical Science'
_journal_paper_doi 10.1039/D1SC03108B
_journal_year 2021
_chemical_formula_moiety '(C22 H20 N2 O8 Zn2)n. 4(C3H7NO)'
_chemical_formula_sum 'C34 H48 N6 O12 Zn2'
_chemical_formula_weight 863.55
_space_group_IT_number 123
_space_group_name_Hall '-P 4 2'
_space_group_name_H-M_alt 'P 4/m m m'
_symmetry_cell_setting tetragonal
_symmetry_space_group_name_Hall '-P 4 2'
_symmetry_space_group_name_H-M 'P 4/m m m'
_atom_sites_solution_hydrogens difmap
_atom_sites_solution_primary other
_audit_creation_date 2021-05-26
_audit_creation_method CRYSTALS_ver_14.61_build_6999
_audit_update_record
;
2021-06-03 deposited with the CCDC.	2021-09-29 downloaded from the CCDC.
;
_cell_angle_alpha 90
_cell_angle_beta 90
_cell_angle_gamma 90
_cell_formula_units_Z 1
_cell_length_a 10.6890(6)
_cell_length_b 10.6890(6)
_cell_length_c 9.6506(5)
_cell_measurement_reflns_used 4883
_cell_measurement_temperature 298
_cell_measurement_theta_max 17
_cell_measurement_theta_min 2
_cell_volume 1102.63(10)
_computing_cell_refinement 'USER DEFINED CELL REFINEMENT'
_computing_data_collection 'USER DEFINED DATA COLLECTION'
_computing_data_reduction 'Apex2 (Bruker AXS, 2006)'
_computing_molecular_graphics 'CAMERON (Watkin et al., 1996)'
_computing_publication_material 'CRYSTALS (Betteridge et al., 2003)'
_computing_structure_refinement 'CRYSTALS (Betteridge et al., 2003)'
_computing_structure_solution 'Superflip (Palatinus & Chapuis, 2007)'
_diffrn_ambient_pressure 330000
_diffrn_ambient_temperature 298
_diffrn_measured_fraction_theta_full 0.837
_diffrn_measured_fraction_theta_max 0.837
_diffrn_measurement_device Area
_diffrn_measurement_device_type Synchrotron
_diffrn_measurement_method \w
_diffrn_radiation_monochromator 'focussing mirrors'
_diffrn_radiation_type synchrotron
_diffrn_radiation_wavelength 0.48590
_diffrn_reflns_av_R_equivalents 0.093
_diffrn_reflns_av_unetI/netI 0.130
_diffrn_reflns_limit_h_max 6
_diffrn_reflns_limit_h_min -9
_diffrn_reflns_limit_k_max 13
_diffrn_reflns_limit_k_min -13
_diffrn_reflns_limit_l_max 12
_diffrn_reflns_limit_l_min -12
_diffrn_reflns_number 5314
_diffrn_reflns_theta_full 17.687
_diffrn_reflns_theta_max 17.687
_diffrn_reflns_theta_min 2.340
_diffrn_standards_number 0
_exptl_absorpt_coefficient_mu 1.114
_exptl_absorpt_correction_T_max 0.95
_exptl_absorpt_correction_T_min 0.58
_exptl_absorpt_correction_type multi-scan
_exptl_absorpt_process_details 'SADABS (Siemens, 1996)'
_exptl_crystal_colour colourless
_exptl_crystal_density_diffrn 1.301
_exptl_crystal_density_meas ?
_exptl_crystal_density_method 'not measured'
_exptl_crystal_description plate
_exptl_crystal_F_000 1800
_exptl_crystal_size_max 0.150
_exptl_crystal_size_mid 0.150
_exptl_crystal_size_min 0.050
_platon_squeeze_details
;
see text for details
;
_refine_diff_density_max 1.74
_refine_diff_density_min -0.79
_refine_ls_extinction_method None
_refine_ls_goodness_of_fit_ref 1.0063
_refine_ls_hydrogen_treatment constr
_refine_ls_matrix_type full
_refine_ls_number_parameters 51
_refine_ls_number_reflns 557
_refine_ls_number_restraints 167
_refine_ls_R_factor_all 0.1292
_refine_ls_R_factor_gt 0.1169
_refine_ls_shift/su_max 0.0001492
_refine_ls_shift/su_mean 0.0000141
_refine_ls_structure_factor_coef Fsqd
_refine_ls_weighting_details
;
 Method= Modified Sheldrick 
 w=1/[\s^2^(F^2^) + ( 0.17P)^2^ + 0.75P] 
 ,where P=(max(Fo^2^,0) + 2Fc^2^)/3 
;
_refine_ls_weighting_scheme calc
_refine_ls_wR_factor_all 0.4487
_refine_ls_wR_factor_gt 0.4331
_refine_ls_wR_factor_ref 0.2030
_reflns_limit_h_max 8
_reflns_limit_h_min 0
_reflns_limit_k_max 13
_reflns_limit_k_min 0
_reflns_limit_l_max 12
_reflns_limit_l_min 0
_reflns_number_gt 506
_reflns_number_total 600
_reflns_threshold_expression I>2.0\s(I)
_oxford_diffrn_Wilson_B_factor 1.77
_oxford_diffrn_Wilson_scale 17.49
_oxford_refine_ls_r_factor_ref 0.0800
_oxford_refine_ls_scale 0.546(6)
_oxford_reflns_number_all 600
_cod_data_source_file d1sc03108b2.cif
_cod_data_source_block 2_DMF_033GPa
_cod_depositor_comments
;
The following automatic conversions were performed:

data item '_exptl_crystal_density_meas' value 'not measured' was
changed to '?' -- the value is perceived as not measured.

Automatic conversion script
Id: cif_fix_values 7556 2019-12-06 15:28:31Z antanas 
;
_cod_original_cell_volume 1102.63(14)
_cod_original_sg_symbol_H-M 'P 4/m m m '
_cod_database_code 1564775
_platon_squeeze_void_probe_radius 1.20
_oxford_refine_reflns_threshold_expression_ref I>-10.0\s(I)

loop_
_symmetry_equiv_pos_as_xyz
x,y,z
-x,-y,-z
-y,x,z
y,-x,-z
-x,-y,z
x,y,-z
y,-x,z
-y,x,-z
-x,y,z
x,-y,-z
y,x,z
-y,-x,-z
x,-y,z
-x,y,-z
-y,-x,z
y,x,-z

loop_
_atom_site_label
_atom_site_type_symbol
_atom_site_fract_x
_atom_site_fract_y
_atom_site_fract_z
_atom_site_U_iso_or_equiv
_atom_site_occupancy
_atom_site_adp_type
_atom_site_refinement_flags_posn
_atom_site_refinement_flags_adp
_atom_site_refinement_flags_occupancy
_atom_site_disorder_assembly
_atom_site_disorder_group
_atom_site_attached_hydrogens
Zn1 Zn 0.0000 0.0000 0.65366(12) 0.0271 1.0000 Uani S T . . . .
N1 N 0.0000 0.0000 0.8674(9) 0.0286 1.0000 Uani DS TU . . . .
O1 O 0.1779(6) 0.0608(6) 0.6167(6) 0.0461 0.5000 Uani D U . . . .
C1 C 0.2304(8) 0.0702(7) 0.5000 0.0447 0.5000 Uani DS TU . . . .
C2 C 0.3695(6) 0.0853(7) 0.5000 0.0406 0.5000 Uani DS TU . . . .
C3 C 0.4345(4) 0.0876(7) 0.6235(6) 0.0424 0.5000 Uani D U . . . .
C4 C -0.0913(4) -0.0913(4) 0.9202(5) 0.0564 0.3750 Uani DS TU . . . .
C5 C 0.0000 -0.1291(8) 0.9200(4) 0.0550 0.3750 Uani DS TU . . . .
H32 H 0.3909 0.0804 0.7089 0.0498 0.5000 Uiso R . . . . .
H41 H -0.1740 -0.0693 0.8869 0.0680 0.3750 Uiso R . . . . .
H51 H 0.0741 -0.1722 0.8869 0.0651 0.3750 Uiso R . . . . .

loop_
_atom_site_aniso_label
_atom_site_aniso_U_11
_atom_site_aniso_U_22
_atom_site_aniso_U_33
_atom_site_aniso_U_23
_atom_site_aniso_U_13
_atom_site_aniso_U_12
Zn1 0.0305(7) 0.0305(7) 0.0203(7) 0.0000 0.0000 0.0000
N1 0.034(3) 0.034(3) 0.017(4) 0.0000 0.0000 0.0000
O1 0.035(3) 0.059(3) 0.044(3) -0.003(3) 0.002(2) -0.007(2)
C1 0.038(3) 0.055(5) 0.042(3) 0.0000 0.0000 -0.003(4)
C2 0.036(3) 0.053(5) 0.033(4) 0.0000 0.0000 0.002(4)
C3 0.036(3) 0.063(5) 0.028(3) -0.009(4) 0.004(2) -0.001(4)
C4 0.070(5) 0.070(5) 0.029(5) -0.002(2) -0.002(2) -0.039(5)
C5 0.110(9) 0.030(3) 0.025(5) -0.005(3) 0.0000 0.0000

loop_
_atom_type_symbol
_atom_type_scat_dispersion_real
_atom_type_scat_dispersion_imag
_atom_type_scat_Cromer_Mann_a1
_atom_type_scat_Cromer_Mann_b1
_atom_type_scat_Cromer_Mann_a2
_atom_type_scat_Cromer_Mann_b2
_atom_type_scat_Cromer_Mann_a3
_atom_type_scat_Cromer_Mann_b3
_atom_type_scat_Cromer_Mann_a4
_atom_type_scat_Cromer_Mann_b4
_atom_type_scat_Cromer_Mann_c
_atom_type_scat_source
C 0.0006 0.0007 2.3100 20.8439 1.0200 10.2075 1.5886 0.5687 0.8650 51.6512 0.2156 'International Tables Vol C 4.2.6.8 and 6.1.1.4'
H 0.0000 0.0000 0.4930 10.5109 0.3229 26.1257 0.1402 3.1424 0.0408 57.7998 0.0030 'International Tables Vol C 4.2.6.8 and 6.1.1.4'
N 0.0016 0.0014 12.2126 0.0057 3.1322 9.8933 2.0125 28.9975 1.1663 0.5826 -11.5290 'International Tables Vol C 4.2.6.8 and 6.1.1.4'
O 0.0036 0.0026 3.0485 13.2771 2.2868 5.7011 1.5463 0.3239 0.8670 32.9089 0.2508 'International Tables Vol C 4.2.6.8 and 6.1.1.4'
Zn 0.3043 0.7253 14.0743 3.2655 7.0318 0.2333 5.1652 10.3163 2.4100 58.7097 1.3041 'International Tables Vol C 4.2.6.8 and 6.1.1.4'

loop_
_geom_angle_atom_site_label_1
_geom_angle_site_symmetry_1
_geom_angle_atom_site_label_2
_geom_angle_site_symmetry_2
_geom_angle_atom_site_label_3
_geom_angle_site_symmetry_3
_geom_angle
_geom_angle_publ_flag
Zn1 2_556 Zn1 . O1 3_555 79.93(16) yes
Zn1 2_556 Zn1 . O1 11_555 79.93(16) yes
O1 3_555 Zn1 . O1 11_555 37.1(3) yes
Zn1 2_556 Zn1 . O1 13_555 79.93(16) yes
O1 3_555 Zn1 . O1 13_555 124.2(3) yes
O1 11_555 Zn1 . O1 13_555 88.25(6) yes
Zn1 2_556 Zn1 . O1 9_555 79.93(16) yes
O1 3_555 Zn1 . O1 9_555 51.4(3) yes
O1 11_555 Zn1 . O1 9_555 88.25(5) yes
O1 13_555 Zn1 . O1 9_555 159.9(3) yes
Zn1 2_556 Zn1 . O1 . 79.93(16) yes
O1 3_555 Zn1 . O1 . 88.25(5) yes
O1 11_555 Zn1 . O1 . 51.4(3) yes
O1 13_555 Zn1 . O1 . 37.1(3) yes
O1 9_555 Zn1 . O1 . 137.4(3) yes
Zn1 2_556 Zn1 . N1 . 179.99 yes
O1 3_555 Zn1 . N1 . 100.07(16) yes
O1 11_555 Zn1 . N1 . 100.07(16) yes
O1 13_555 Zn1 . N1 . 100.07(16) yes
O1 9_555 Zn1 . N1 . 100.07(16) yes
O1 . Zn1 . N1 . 100.07(16) yes
C5 15_555 N1 . C5 5_555 83.2(3) yes
C5 15_555 N1 . C5 7_555 139.6(8) yes
C5 5_555 N1 . C5 7_555 83.2(3) yes
C5 15_555 N1 . C4 7_555 120.2(5) yes
C5 5_555 N1 . C4 7_555 42.09(11) yes
C5 7_555 N1 . C4 7_555 42.09(11) yes
C5 15_555 N1 . C4 3_555 42.09(11) yes
C5 5_555 N1 . C4 3_555 120.2(5) yes
C5 7_555 N1 . C4 3_555 120.2(5) yes
C4 7_555 N1 . C4 3_555 139.5(8) yes
C5 15_555 N1 . C4 5_555 42.09(11) yes
C5 5_555 N1 . C4 5_555 42.09(11) yes
C5 7_555 N1 . C4 5_555 120.2(5) yes
C4 7_555 N1 . C4 5_555 83.1(3) yes
C4 3_555 N1 . C4 5_555 83.1(3) yes
C5 15_555 N1 . C4 . 120.2(5) yes
C5 5_555 N1 . C4 . 120.2(5) yes
C5 7_555 N1 . C4 . 42.09(11) yes
C4 7_555 N1 . C4 . 83.1(3) yes
C4 3_555 N1 . C4 . 83.1(3) yes
C5 15_555 N1 . C5 . 83.2(3) yes
C5 5_555 N1 . C5 . 139.6(8) yes
C5 7_555 N1 . C5 . 83.2(3) yes
C4 7_555 N1 . C5 . 120.2(5) yes
C4 3_555 N1 . C5 . 42.09(11) yes
C5 15_555 N1 . Zn1 . 110.2(4) yes
C5 5_555 N1 . Zn1 . 110.2(4) yes
C5 7_555 N1 . Zn1 . 110.2(4) yes
C4 7_555 N1 . Zn1 . 110.3(4) yes
C4 3_555 N1 . Zn1 . 110.3(4) yes
C4 5_555 N1 . C4 . 139.5(8) yes
C4 5_555 N1 . C5 . 120.2(5) yes
C4 . N1 . C5 . 42.09(11) yes
C4 5_555 N1 . Zn1 . 110.3(4) yes
C4 . N1 . Zn1 . 110.3(4) yes
C5 . N1 . Zn1 . 110.2(4) yes
O1 11_555 O1 . O1 13_555 135.000(3) yes
O1 11_555 O1 . Zn1 . 64.30(17) yes
O1 13_555 O1 . Zn1 . 71.44(17) yes
O1 11_555 O1 . C1 . 104.9(4) yes
O1 13_555 O1 . C1 . 94.6(4) yes
Zn1 . O1 . C1 . 126.5(5) yes
C1 13_555 C1 . O1 6_556 85.4(4) yes
C1 13_555 C1 . O1 . 85.4(4) yes
O1 6_556 C1 . O1 . 126.4(8) yes
C1 13_555 C1 . C2 . 96.2(4) yes
O1 6_556 C1 . C2 . 116.8(4) yes
O1 . C1 . C2 . 116.8(4) yes
C1 . C2 . C3 6_556 120.2(3) yes
C1 . C2 . C2 10_556 83.8(4) yes
C3 6_556 C2 . C2 10_556 91.0(4) yes
C1 . C2 . C3 . 120.2(3) yes
C3 6_556 C2 . C3 . 119.5(6) yes
C2 10_556 C2 . C3 . 91.0(4) yes
C3 9_655 C3 . C2 . 120.2(3) yes
C3 9_655 C3 . H32 . 119.4 no
C2 . C3 . H32 . 120.1 no
C4 6_557 C4 . N1 . 110.3(4) yes
C4 6_557 C4 . H41 11_555 109.3 no
N1 . C4 . H41 11_555 109.2 no
C4 6_557 C4 . H41 . 109.3 no
N1 . C4 . H41 . 109.2 no
H41 11_555 C4 . H41 . 109.5 no
C5 6_557 C5 . N1 . 110.2(4) yes
C5 6_557 C5 . H51 9_555 109.2 no
N1 . C5 . H51 9_555 109.3 no
C5 6_557 C5 . H51 . 109.2 no
N1 . C5 . H51 . 109.3 no
H51 9_555 C5 . H51 . 109.5 no

loop_
_geom_bond_atom_site_label_1
_geom_bond_site_symmetry_1
_geom_bond_atom_site_label_2
_geom_bond_site_symmetry_2
_geom_bond_distance
_geom_bond_publ_flag
Zn1 . Zn1 2_556 2.966(2) yes
Zn1 . O1 3_555 2.041(6) yes
Zn1 . O1 11_555 2.041(6) yes
Zn1 . O1 13_555 2.041(6) yes
Zn1 . O1 9_555 2.041(6) yes
Zn1 . O1 . 2.041(6) yes
Zn1 . N1 . 2.063(9) yes
N1 . C5 15_555 1.471(8) yes
N1 . C5 5_555 1.471(8) yes
N1 . C5 7_555 1.471(8) yes
N1 . C4 7_555 1.471(4) yes
N1 . C4 3_555 1.471(4) yes
N1 . C4 5_555 1.471(4) yes
N1 . C4 . 1.471(4) yes
N1 . C5 . 1.471(8) yes
O1 . O1 11_555 1.771(13) yes
O1 . O1 13_555 1.300(12) yes
O1 . C1 . 1.262(6) yes
C1 . C1 13_555 1.501(16) yes
C1 . C2 . 1.496(8) yes
C2 . C3 6_556 1.380(5) yes
C2 . C2 10_556 1.823(15) yes
C2 . C3 . 1.380(5) yes
C3 . C3 9_655 1.400(8) yes
C3 . H32 . 0.950 no
C4 . C4 6_557 1.541(9) yes
C4 . H41 11_555 0.970 no
C4 . H41 . 0.970 no
C5 . C5 6_557 1.544(9) yes
C5 . H51 9_555 0.970 no
C5 . H51 . 0.970 no

loop_
_platon_squeeze_void_nr
_platon_squeeze_void_average_x
_platon_squeeze_void_average_y
_platon_squeeze_void_average_z
_platon_squeeze_void_volume
_platon_squeeze_void_count_electrons
_platon_squeeze_void_content
1 -0.024 0.478 -0.013 502 158 '4(C3H7NO) '
